data_7063969
loop_
_publ_author_name
'Tomilin, Denis N.'
'Stepanova, Sophia A.'
'Borodina, Tatyana N.'
'Ushakov, Igor A.'
'Trofimov, Boris A.'

_publ_section_title
;
 Synthesis of functionalized thiazoloindole-3-thiones and their
 spirocongeners from 2-acylethynyl-4,5,6,7-tetrahydroindoles and carbon
 disulfide
;
_journal_issue 38
_journal_name_full 'New Journal of Chemistry'
_journal_page_first 16820
_journal_page_last 16827
_journal_paper_doi 10.1039/D5NJ02380G
_journal_volume 49
_journal_year 2025
_chemical_formula_moiety 'C31 H20 N2 O2 S2'
_chemical_formula_sum 'C31 H20 N2 O2 S2'
_chemical_formula_weight 516.61
_chemical_melting_point 272.15
_chemical_name_systematic
(2Z,2'Z)-2,2'-(1H,1'H-spiro[pyrrolo[1,2-c]thiazole-3,3'-thiazolo[3,4-a]indole]-1,1'-diylidene)bis(1-phenylethan-1-one)
_space_group_crystal_system triclinic
_space_group_IT_number 2
_space_group_name_Hall '-P 1'
_space_group_name_H-M_alt 'P -1'
_atom_sites_solution_hydrogens geom
_atom_sites_solution_primary direct
_atom_sites_solution_secondary difmap
_audit_creation_date 2025-05-20
_audit_creation_method
;
Olex2 1.5
(compiled 2025.04.05 svn.rf049d14d for OlexSys, GUI svn.r7224)
;
_audit_update_record
;
2025-05-20 deposited with the CCDC.	2025-08-25 downloaded from the CCDC.
;
_cell_angle_alpha 111.013(2)
_cell_angle_beta 91.816(2)
_cell_angle_gamma 109.590(2)
_cell_formula_units_Z 2
_cell_length_a 9.8390(4)
_cell_length_b 10.9281(5)
_cell_length_c 13.4307(6)
_cell_measurement_reflns_used 8546
_cell_measurement_temperature 296(2)
_cell_measurement_theta_max 61.19
_cell_measurement_theta_min 3.58
_cell_volume 1250.93(10)
_computing_cell_refinement 'SAINT V8.32B (BRUKER, 2016)'
_computing_data_collection 'Bruker APEX3'
_computing_data_reduction 'SAINT V8.32B (BRUKER, 2016)'
_computing_molecular_graphics 'Olex2 1.5 (Dolomanov et al., 2009)'
_computing_publication_material 'Olex2 1.5 (Dolomanov et al., 2009)'
_computing_structure_refinement 'XL  (Sheldrick, 2008)'
_computing_structure_solution 'SHELXS  (Sheldrick, 2008)'
_diffrn_ambient_temperature 296.15
_diffrn_measured_fraction_theta_full 0.851
_diffrn_measured_fraction_theta_max 0.998
_diffrn_measurement_device_type 'Bruker D8 VENTURE PHOTON 100 CMOS'
_diffrn_measurement_method '\f and \w scans'
_diffrn_radiation_type CuK\a
_diffrn_radiation_wavelength 1.54178
_diffrn_reflns_av_R_equivalents 0.0359
_diffrn_reflns_av_unetI/netI 0.0276
_diffrn_reflns_Laue_measured_fraction_full 0.851
_diffrn_reflns_Laue_measured_fraction_max 0.998
_diffrn_reflns_limit_h_max 11
_diffrn_reflns_limit_h_min -11
_diffrn_reflns_limit_k_max 12
_diffrn_reflns_limit_k_min -12
_diffrn_reflns_limit_l_max 15
_diffrn_reflns_limit_l_min -15
_diffrn_reflns_number 15798
_diffrn_reflns_point_group_measured_fraction_full 0.851
_diffrn_reflns_point_group_measured_fraction_max 0.998
_diffrn_reflns_theta_full 67.679
_diffrn_reflns_theta_max 61.222
_diffrn_reflns_theta_min 3.579
_diffrn_source_current 1.0
_diffrn_source_power 0.05
_diffrn_source_voltage 50.0
_diffrn_standards_number 0
_exptl_absorpt_coefficient_mu 2.189
_exptl_absorpt_correction_T_max 0.7520
_exptl_absorpt_correction_T_min 0.4905
_exptl_absorpt_correction_type multi-scan
_exptl_absorpt_process_details
;
SADABS-2016/2 (Bruker,2016/2) was used for absorption correction.
wR2(int) was 0.1395 before and 0.0513 after correction.
The Ratio of minimum to maximum transmission is 0.6475.
The \l/2 correction factor is Not present.
;
_exptl_crystal_colour orange
_exptl_crystal_colour_primary orange
_exptl_crystal_density_diffrn 1.372
_exptl_crystal_description rhombohedron
_exptl_crystal_F_000 536
_exptl_crystal_recrystallization_method 'Re-crystallisation from solvent: Hexan: Dichlormetan (1: 1)'
_exptl_crystal_size_max 0.565
_exptl_crystal_size_mid 0.285
_exptl_crystal_size_min 0.145
_refine_diff_density_max 0.191
_refine_diff_density_min -0.222
_refine_diff_density_rms 0.039
_refine_ls_extinction_method none
_refine_ls_goodness_of_fit_ref 1.035
_refine_ls_hydrogen_treatment constr
_refine_ls_matrix_type full
_refine_ls_number_parameters 334
_refine_ls_number_reflns 3860
_refine_ls_number_restraints 0
_refine_ls_restrained_S_all 1.035
_refine_ls_R_factor_all 0.0480
_refine_ls_R_factor_gt 0.0378
_refine_ls_shift/su_max 0.001
_refine_ls_shift/su_mean 0.000
_refine_ls_structure_factor_coef Fsqd
_refine_ls_weighting_details 'w=1/[\s^2^(Fo^2^)+(0.0466P)^2^+0.3299P] where P=(Fo^2^+2Fc^2^)/3'
_refine_ls_weighting_scheme calc
_refine_ls_wR_factor_gt 0.0928
_refine_ls_wR_factor_ref 0.0991
_reflns_Friedel_coverage 0.000
_reflns_number_gt 3197
_reflns_number_total 3860
_reflns_threshold_expression 'I > 2\s(I)'
_cod_data_source_file d5nj02380g2.cif
_cod_data_source_block 7a
_cod_depositor_comments 'Adding full bibliography for 7063969.cif.'
_cod_original_sg_symbol_H-M P-1
_cod_database_code 7063969
_shelxl_version_number 2013-3
_shelx_space_group_comment
;
The symmetry employed for this shelxl refinement is uniquely defined
by the following loop, which should always be used as a source of
symmetry information in preference to the above space-group names.
They are only intended as comments.
;
_shelx_estimated_absorpt_t_max 0.742
_shelx_estimated_absorpt_t_min 0.371
_olex2_refinement_description
;
1. Fixed Uiso
 At 1.2 times of:
  All C(H) groups
2.a Aromatic/amide H refined with riding coordinates:
 C35(H35), C36(H36), C37(H37), C20(H20), C24(H24), C32(H32), C31(H31),
 C30(H30), C19(H19), C18(H18), C17(H17), C16(H16), C5(H5), C13(H13), C14(H14),
 C15(H15), C28(H28), C29(H29), C33(H33), C34(H34)
;
_olex2_submission_special_instructions 'No special instructions were received'

loop_
_space_group_symop_operation_xyz
'x, y, z'
'-x, -y, -z'

loop_
_atom_site_label
_atom_site_type_symbol
_atom_site_fract_x
_atom_site_fract_y
_atom_site_fract_z
_atom_site_U_iso_or_equiv
_atom_site_adp_type
_atom_site_occupancy
_atom_site_site_symmetry_order
_atom_site_calc_flag
_atom_site_refinement_flags_posn
_atom_site_refinement_flags_adp
_atom_site_refinement_flags_occupancy
_atom_site_disorder_assembly
_atom_site_disorder_group
S7 S 0.71096(6) 0.75487(6) 0.67464(4) 0.06138(18) Uani 1 1 d . . . . .
S9 S 0.68641(6) 0.50893(6) 0.74055(4) 0.06008(18) Uani 1 1 d . . . . .
O23 O 0.81078(18) 0.91827(18) 0.56890(14) 0.0778(5) Uani 1 1 d . . . . .
O27 O 0.77069(19) 0.32672(19) 0.78155(13) 0.0778(5) Uani 1 1 d . . . . .
N3 N 0.45939(18) 0.56778(18) 0.67021(13) 0.0547(4) Uani 1 1 d . . . . .
N12 N 0.59711(18) 0.71051(18) 0.84843(13) 0.0547(4) Uani 1 1 d . . . . .
C35 C 0.7132(3) 1.0795(3) 0.2809(2) 0.0827(7) Uani 1 1 d . . . . .
H35 H 0.7176 1.1236 0.2327 0.099 Uiso 1 1 calc R U . . .
C36 C 0.5799(3) 0.9999(3) 0.2951(2) 0.0789(7) Uani 1 1 d . . . . .
H36 H 0.4941 0.9893 0.2559 0.095 Uiso 1 1 calc R U . . .
C37 C 0.5730(3) 0.9357(3) 0.36706(18) 0.0669(6) Uani 1 1 d . . . . .
H37 H 0.4825 0.8813 0.3760 0.080 Uiso 1 1 calc R U . . .
C22 C 0.6999(2) 0.9516(2) 0.42640(16) 0.0574(5) Uani 1 1 d . . . . .
C21 C 0.6987(2) 0.8856(2) 0.50635(17) 0.0583(5) Uani 1 1 d . . . . .
C20 C 0.5642(2) 0.7817(2) 0.51085(16) 0.0590(5) Uani 1 1 d . . . . .
H20 H 0.4792 0.7568 0.4637 0.071 Uiso 1 1 calc R U . . .
C8 C 0.5597(2) 0.7204(2) 0.58199(16) 0.0540(5) Uani 1 1 d . . . . .
C6 C 0.6021(2) 0.6355(2) 0.73655(16) 0.0543(5) Uani 1 1 d . . . . .
C10 C 0.6915(2) 0.5550(2) 0.88078(16) 0.0546(5) Uani 1 1 d . . . . .
C24 C 0.7367(2) 0.4898(2) 0.93510(18) 0.0618(6) Uani 1 1 d . . . . .
H24 H 0.7407 0.5216 1.0097 0.074 Uiso 1 1 calc R U . . .
C25 C 0.7791(2) 0.3715(2) 0.8808(2) 0.0610(5) Uani 1 1 d . . . . .
C26 C 0.8318(2) 0.3031(2) 0.9435(2) 0.0614(6) Uani 1 1 d . . . . .
C32 C 0.8645(3) 0.3608(3) 1.0556(2) 0.0708(6) Uani 1 1 d . . . . .
H32 H 0.8533 0.4455 1.0942 0.085 Uiso 1 1 calc R U . . .
C31 C 0.9133(3) 0.2948(3) 1.1106(3) 0.0858(8) Uani 1 1 d . . . . .
H31 H 0.9360 0.3353 1.1858 0.103 Uiso 1 1 calc R U . . .
C30 C 0.9281(4) 0.1710(4) 1.0554(3) 0.1056(10) Uani 1 1 d . . . . .
H30 H 0.9602 0.1259 1.0926 0.127 Uiso 1 1 calc R U . . .
C4 C 0.4309(2) 0.6176(2) 0.59419(16) 0.0531(5) Uani 1 1 d . . . . .
C2 C 0.3299(2) 0.4748(2) 0.68037(16) 0.0556(5) Uani 1 1 d . . . . .
C19 C 0.3030(3) 0.3982(2) 0.74512(19) 0.0690(6) Uani 1 1 d . . . . .
H19 H 0.3780 0.4054 0.7934 0.083 Uiso 1 1 calc R U . . .
C18 C 0.1612(3) 0.3112(3) 0.7351(2) 0.0785(7) Uani 1 1 d . . . . .
H18 H 0.1395 0.2583 0.7775 0.094 Uiso 1 1 calc R U . . .
C17 C 0.0489(3) 0.3000(3) 0.6629(2) 0.0863(8) Uani 1 1 d . . . . .
H17 H -0.0463 0.2401 0.6581 0.104 Uiso 1 1 calc R U . . .
C16 C 0.0760(3) 0.3756(3) 0.5989(2) 0.0814(7) Uani 1 1 d . . . . .
H16 H 0.0000 0.3671 0.5508 0.098 Uiso 1 1 calc R U . . .
C1 C 0.2194(2) 0.4658(2) 0.60654(17) 0.0617(5) Uani 1 1 d . . . . .
C5 C 0.2855(2) 0.5564(2) 0.55310(18) 0.0652(6) Uani 1 1 d . . . . .
H5 H 0.2379 0.5710 0.4999 0.078 Uiso 1 1 calc R U . . .
C11 C 0.6399(2) 0.6688(2) 0.92468(16) 0.0554(5) Uani 1 1 d . . . . .
C13 C 0.6121(3) 0.7473(2) 1.02170(18) 0.0689(6) Uani 1 1 d . . . . .
H13 H 0.6316 0.7430 1.0883 0.083 Uiso 1 1 calc R U . . .
C14 C 0.5490(3) 0.8350(3) 1.0013(2) 0.0764(7) Uani 1 1 d . . . . .
H14 H 0.5181 0.8990 1.0525 0.092 Uiso 1 1 calc R U . . .
C15 C 0.5403(3) 0.8112(2) 0.89466(19) 0.0682(6) Uani 1 1 d . . . . .
H15 H 0.5025 0.8553 0.8596 0.082 Uiso 1 1 calc R U . . .
C28 C 0.8487(3) 0.1775(3) 0.8881(2) 0.0832(7) Uani 1 1 d . . . . .
H28 H 0.8282 0.1374 0.8128 0.100 Uiso 1 1 calc R U . . .
C29 C 0.8959(4) 0.1113(3) 0.9437(3) 0.1124(11) Uani 1 1 d . . . . .
H29 H 0.9061 0.0259 0.9060 0.135 Uiso 1 1 calc R U . . .
C33 C 0.8335(3) 1.0310(3) 0.4104(2) 0.0735(7) Uani 1 1 d . . . . .
H33 H 0.9197 1.0420 0.4492 0.088 Uiso 1 1 calc R U . . .
C34 C 0.8397(3) 1.0941(3) 0.3374(2) 0.0851(8) Uani 1 1 d . . . . .
H34 H 0.9299 1.1467 0.3266 0.102 Uiso 1 1 calc R U . . .

loop_
_atom_site_aniso_label
_atom_site_aniso_U_11
_atom_site_aniso_U_22
_atom_site_aniso_U_33
_atom_site_aniso_U_23
_atom_site_aniso_U_13
_atom_site_aniso_U_12
S7 0.0550(3) 0.0665(4) 0.0595(3) 0.0311(3) 0.0048(2) 0.0124(3)
S9 0.0689(3) 0.0666(4) 0.0523(3) 0.0230(3) 0.0147(2) 0.0342(3)
O23 0.0682(10) 0.0865(12) 0.0781(11) 0.0470(9) -0.0005(9) 0.0133(9)
O27 0.0901(12) 0.0895(12) 0.0694(11) 0.0310(9) 0.0245(9) 0.0514(10)
N3 0.0512(10) 0.0568(10) 0.0544(10) 0.0246(8) 0.0079(8) 0.0151(8)
N12 0.0635(10) 0.0547(10) 0.0508(9) 0.0212(8) 0.0098(8) 0.0271(9)
C35 0.098(2) 0.0921(19) 0.0730(16) 0.0508(15) 0.0172(15) 0.0328(16)
C36 0.0831(17) 0.104(2) 0.0677(15) 0.0476(15) 0.0158(13) 0.0404(16)
C37 0.0690(14) 0.0796(16) 0.0592(13) 0.0341(12) 0.0175(11) 0.0281(12)
C22 0.0684(14) 0.0543(12) 0.0492(11) 0.0200(10) 0.0118(10) 0.0223(11)
C21 0.0660(14) 0.0569(13) 0.0523(12) 0.0221(10) 0.0102(11) 0.0225(11)
C20 0.0644(13) 0.0613(13) 0.0491(12) 0.0222(10) 0.0058(10) 0.0208(11)
C8 0.0594(12) 0.0530(12) 0.0467(11) 0.0174(10) 0.0100(9) 0.0198(10)
C6 0.0567(12) 0.0560(12) 0.0505(11) 0.0215(10) 0.0099(9) 0.0207(10)
C10 0.0562(12) 0.0580(12) 0.0558(12) 0.0267(10) 0.0135(10) 0.0235(10)
C24 0.0716(14) 0.0674(14) 0.0598(13) 0.0305(11) 0.0194(11) 0.0353(12)
C25 0.0566(12) 0.0653(14) 0.0707(15) 0.0328(12) 0.0199(11) 0.0265(11)
C26 0.0524(12) 0.0575(13) 0.0845(16) 0.0357(12) 0.0197(11) 0.0234(10)
C32 0.0699(15) 0.0697(15) 0.0849(17) 0.0382(14) 0.0145(13) 0.0317(13)
C31 0.0843(18) 0.091(2) 0.099(2) 0.0523(17) 0.0105(15) 0.0373(16)
C30 0.112(2) 0.099(2) 0.138(3) 0.069(2) 0.010(2) 0.054(2)
C4 0.0578(13) 0.0556(12) 0.0451(11) 0.0183(9) 0.0091(9) 0.0217(10)
C2 0.0569(12) 0.0520(12) 0.0547(12) 0.0176(10) 0.0182(10) 0.0192(10)
C19 0.0710(15) 0.0649(14) 0.0691(14) 0.0290(12) 0.0195(12) 0.0191(12)
C18 0.0836(18) 0.0702(16) 0.0772(16) 0.0307(13) 0.0322(14) 0.0196(14)
C17 0.0677(16) 0.0829(18) 0.0889(19) 0.0272(16) 0.0319(15) 0.0101(14)
C16 0.0571(14) 0.0913(19) 0.0804(17) 0.0273(15) 0.0123(12) 0.0161(13)
C1 0.0537(12) 0.0638(14) 0.0589(13) 0.0169(11) 0.0126(10) 0.0190(11)
C5 0.0577(13) 0.0766(15) 0.0604(13) 0.0278(12) 0.0048(11) 0.0231(12)
C11 0.0617(12) 0.0569(12) 0.0539(12) 0.0253(10) 0.0125(10) 0.0257(10)
C13 0.0949(17) 0.0732(15) 0.0498(12) 0.0255(11) 0.0198(12) 0.0424(14)
C14 0.107(2) 0.0710(16) 0.0655(15) 0.0244(12) 0.0265(13) 0.0519(15)
C15 0.0863(16) 0.0631(14) 0.0675(15) 0.0264(12) 0.0130(12) 0.0417(13)
C28 0.0909(18) 0.0719(16) 0.0981(19) 0.0341(15) 0.0157(15) 0.0428(15)
C29 0.140(3) 0.079(2) 0.138(3) 0.042(2) 0.015(2) 0.067(2)
C33 0.0699(15) 0.0734(16) 0.0730(15) 0.0365(13) 0.0035(12) 0.0141(13)
C34 0.0818(18) 0.0908(19) 0.0847(18) 0.0529(16) 0.0151(15) 0.0145(15)

loop_
_atom_type_symbol
_atom_type_description
_atom_type_scat_dispersion_real
_atom_type_scat_dispersion_imag
_atom_type_scat_source
C C 0.0181 0.0091 'International Tables Vol C Tables 4.2.6.8 and 6.1.1.4'
H H 0.0000 0.0000 'International Tables Vol C Tables 4.2.6.8 and 6.1.1.4'
N N 0.0311 0.0180 'International Tables Vol C Tables 4.2.6.8 and 6.1.1.4'
O O 0.0492 0.0322 'International Tables Vol C Tables 4.2.6.8 and 6.1.1.4'
S S 0.3331 0.5567 'International Tables Vol C Tables 4.2.6.8 and 6.1.1.4'

loop_
_geom_angle_atom_site_label_1
_geom_angle_atom_site_label_2
_geom_angle_atom_site_label_3
_geom_angle
_geom_angle_site_symmetry_1
_geom_angle_site_symmetry_3
_geom_angle_publ_flag
C8 S7 C6 93.67(9) . . ?
C10 S9 C6 93.60(9) . . ?
C4 N3 C6 118.23(16) . . ?
C4 N3 C2 109.51(17) . . ?
C2 N3 C6 131.05(17) . . ?
C11 N12 C6 118.72(17) . . ?
C15 N12 C6 130.92(17) . . ?
C15 N12 C11 109.91(17) . . ?
C36 C35 H35 119.9 . . ?
C34 C35 H35 119.9 . . ?
C34 C35 C36 120.2(2) . . ?
C35 C36 H36 120.0 . . ?
C35 C36 C37 120.0(2) . . ?
C37 C36 H36 120.0 . . ?
C36 C37 H37 119.7 . . ?
C36 C37 C22 120.5(2) . . ?
C22 C37 H37 119.7 . . ?
C37 C22 C21 122.7(2) . . ?
C33 C22 C37 118.7(2) . . ?
C33 C22 C21 118.6(2) . . ?
O23 C21 C22 120.9(2) . . ?
O23 C21 C20 119.27(19) . . ?
C20 C21 C22 119.85(19) . . ?
C21 C20 H20 119.4 . . ?
C8 C20 C21 121.2(2) . . ?
C8 C20 H20 119.4 . . ?
C20 C8 S7 124.60(17) . . ?
C20 C8 C4 125.5(2) . . ?
C4 C8 S7 109.94(14) . . ?
S9 C6 S7 111.24(11) . . ?
N3 C6 S7 104.33(13) . . ?
N3 C6 S9 112.94(14) . . ?
N3 C6 N12 112.04(16) . . ?
N12 C6 S7 112.33(14) . . ?
N12 C6 S9 104.19(13) . . ?
C24 C10 S9 123.27(17) . . ?
C24 C10 C11 126.9(2) . . ?
C11 C10 S9 109.81(15) . . ?
C10 C24 H24 119.1 . . ?
C10 C24 C25 121.7(2) . . ?
C25 C24 H24 119.1 . . ?
O27 C25 C24 119.4(2) . . ?
O27 C25 C26 120.1(2) . . ?
C24 C25 C26 120.5(2) . . ?
C32 C26 C25 122.7(2) . . ?
C28 C26 C25 118.8(2) . . ?
C28 C26 C32 118.5(2) . . ?
C26 C32 H32 119.5 . . ?
C31 C32 C26 121.0(2) . . ?
C31 C32 H32 119.5 . . ?
C32 C31 H31 120.0 . . ?
C30 C31 C32 119.9(3) . . ?
C30 C31 H31 120.0 . . ?
C31 C30 H30 119.9 . . ?
C31 C30 C29 120.2(3) . . ?
C29 C30 H30 119.9 . . ?
N3 C4 C8 113.08(17) . . ?
C5 C4 N3 109.04(18) . . ?
C5 C4 C8 137.9(2) . . ?
N3 C2 C1 106.31(18) . . ?
C19 C2 N3 130.9(2) . . ?
C19 C2 C1 122.8(2) . . ?
C2 C19 H19 121.4 . . ?
C18 C19 C2 117.2(2) . . ?
C18 C19 H19 121.4 . . ?
C19 C18 H18 119.2 . . ?
C19 C18 C17 121.5(2) . . ?
C17 C18 H18 119.2 . . ?
C18 C17 H17 119.4 . . ?
C16 C17 C18 121.1(2) . . ?
C16 C17 H17 119.4 . . ?
C17 C16 H16 120.4 . . ?
C17 C16 C1 119.2(3) . . ?
C1 C16 H16 120.4 . . ?
C2 C1 C5 107.87(19) . . ?
C16 C1 C2 118.1(2) . . ?
C16 C1 C5 134.0(2) . . ?
C4 C5 C1 107.2(2) . . ?
C4 C5 H5 126.4 . . ?
C1 C5 H5 126.4 . . ?
N12 C11 C10 113.42(18) . . ?
N12 C11 C13 107.18(18) . . ?
C13 C11 C10 139.3(2) . . ?
C11 C13 H13 126.5 . . ?
C11 C13 C14 107.0(2) . . ?
C14 C13 H13 126.5 . . ?
C13 C14 H14 125.6 . . ?
C15 C14 C13 108.7(2) . . ?
C15 C14 H14 125.6 . . ?
N12 C15 H15 126.4 . . ?
C14 C15 N12 107.19(19) . . ?
C14 C15 H15 126.4 . . ?
C26 C28 H28 119.9 . . ?
C29 C28 C26 120.2(3) . . ?
C29 C28 H28 119.9 . . ?
C30 C29 H29 119.9 . . ?
C28 C29 C30 120.3(3) . . ?
C28 C29 H29 119.9 . . ?
C22 C33 H33 119.8 . . ?
C34 C33 C22 120.5(2) . . ?
C34 C33 H33 119.8 . . ?
C35 C34 C33 120.0(2) . . ?
C35 C34 H34 120.0 . . ?
C33 C34 H34 120.0 . . ?

loop_
_geom_bond_atom_site_label_1
_geom_bond_atom_site_label_2
_geom_bond_distance
_geom_bond_site_symmetry_2
_geom_bond_publ_flag
S7 C8 1.754(2) . ?
S7 C6 1.854(2) . ?
S9 C6 1.851(2) . ?
S9 C10 1.761(2) . ?
O23 C21 1.230(3) . ?
O27 C25 1.233(3) . ?
N3 C6 1.436(3) . ?
N3 C4 1.379(3) . ?
N3 C2 1.385(3) . ?
N12 C6 1.442(3) . ?
N12 C11 1.367(3) . ?
N12 C15 1.361(3) . ?
C35 H35 0.9300 . ?
C35 C36 1.372(4) . ?
C35 C34 1.367(4) . ?
C36 H36 0.9300 . ?
C36 C37 1.374(3) . ?
C37 H37 0.9300 . ?
C37 C22 1.385(3) . ?
C22 C21 1.491(3) . ?
C22 C33 1.383(3) . ?
C21 C20 1.446(3) . ?
C20 H20 0.9300 . ?
C20 C8 1.344(3) . ?
C8 C4 1.444(3) . ?
C10 C24 1.342(3) . ?
C10 C11 1.439(3) . ?
C24 H24 0.9300 . ?
C24 C25 1.443(3) . ?
C25 C26 1.490(3) . ?
C26 C32 1.386(3) . ?
C26 C28 1.376(3) . ?
C32 H32 0.9300 . ?
C32 C31 1.375(3) . ?
C31 H31 0.9300 . ?
C31 C30 1.349(4) . ?
C30 H30 0.9300 . ?
C30 C29 1.380(5) . ?
C4 C5 1.357(3) . ?
C2 C19 1.384(3) . ?
C2 C1 1.402(3) . ?
C19 H19 0.9300 . ?
C19 C18 1.370(3) . ?
C18 H18 0.9300 . ?
C18 C17 1.389(4) . ?
C17 H17 0.9300 . ?
C17 C16 1.367(4) . ?
C16 H16 0.9300 . ?
C16 C1 1.400(3) . ?
C1 C5 1.424(3) . ?
C5 H5 0.9300 . ?
C11 C13 1.374(3) . ?
C13 H13 0.9300 . ?
C13 C14 1.397(3) . ?
C14 H14 0.9300 . ?
C14 C15 1.355(3) . ?
C15 H15 0.9300 . ?
C28 H28 0.9300 . ?
C28 C29 1.374(4) . ?
C29 H29 0.9300 . ?
C33 H33 0.9300 . ?
C33 C34 1.379(3) . ?
C34 H34 0.9300 . ?

loop_
_geom_torsion_atom_site_label_1
_geom_torsion_atom_site_label_2
_geom_torsion_atom_site_label_3
_geom_torsion_atom_site_label_4
_geom_torsion
_geom_torsion_site_symmetry_1
_geom_torsion_site_symmetry_2
_geom_torsion_site_symmetry_3
_geom_torsion_site_symmetry_4
_geom_torsion_publ_flag
S7 C8 C4 N3 -3.0(2) . . . . ?
S7 C8 C4 C5 175.2(2) . . . . ?
S9 C10 C24 C25 -2.7(3) . . . . ?
S9 C10 C11 N12 1.4(2) . . . . ?
S9 C10 C11 C13 177.1(3) . . . . ?
O23 C21 C20 C8 -0.1(3) . . . . ?
O27 C25 C26 C32 170.1(2) . . . . ?
O27 C25 C26 C28 -10.0(3) . . . . ?
N3 C4 C5 C1 0.8(2) . . . . ?
N3 C2 C19 C18 -178.5(2) . . . . ?
N3 C2 C1 C16 178.9(2) . . . . ?
N3 C2 C1 C5 -0.6(2) . . . . ?
N12 C11 C13 C14 1.2(3) . . . . ?
C35 C36 C37 C22 0.5(4) . . . . ?
C36 C35 C34 C33 -1.2(4) . . . . ?
C36 C37 C22 C21 179.4(2) . . . . ?
C36 C37 C22 C33 -1.1(4) . . . . ?
C37 C22 C21 O23 -169.2(2) . . . . ?
C37 C22 C21 C20 10.8(3) . . . . ?
C37 C22 C33 C34 0.6(4) . . . . ?
C22 C21 C20 C8 179.99(19) . . . . ?
C22 C33 C34 C35 0.6(4) . . . . ?
C21 C22 C33 C34 -179.9(2) . . . . ?
C21 C20 C8 S7 -0.8(3) . . . . ?
C21 C20 C8 C4 178.89(19) . . . . ?
C20 C8 C4 N3 177.3(2) . . . . ?
C20 C8 C4 C5 -4.5(4) . . . . ?
C8 S7 C6 S9 128.17(11) . . . . ?
C8 S7 C6 N3 6.10(14) . . . . ?
C8 S7 C6 N12 -115.47(15) . . . . ?
C8 C4 C5 C1 -177.4(2) . . . . ?
C6 S7 C8 C20 177.68(19) . . . . ?
C6 S7 C8 C4 -2.03(15) . . . . ?
C6 S9 C10 C24 175.9(2) . . . . ?
C6 S9 C10 C11 -3.56(16) . . . . ?
C6 N3 C4 C8 8.7(3) . . . . ?
C6 N3 C4 C5 -170.03(18) . . . . ?
C6 N3 C2 C19 -13.5(4) . . . . ?
C6 N3 C2 C1 168.01(19) . . . . ?
C6 N12 C11 C10 2.5(3) . . . . ?
C6 N12 C11 C13 -174.49(18) . . . . ?
C6 N12 C15 C14 173.0(2) . . . . ?
C10 S9 C6 S7 125.83(11) . . . . ?
C10 S9 C6 N3 -117.24(15) . . . . ?
C10 S9 C6 N12 4.58(14) . . . . ?
C10 C24 C25 O27 -1.7(3) . . . . ?
C10 C24 C25 C26 178.7(2) . . . . ?
C10 C11 C13 C14 -174.6(3) . . . . ?
C24 C10 C11 N12 -178.1(2) . . . . ?
C24 C10 C11 C13 -2.4(4) . . . . ?
C24 C25 C26 C32 -10.3(3) . . . . ?
C24 C25 C26 C28 169.6(2) . . . . ?
C25 C26 C32 C31 -179.8(2) . . . . ?
C25 C26 C28 C29 -179.4(3) . . . . ?
C26 C32 C31 C30 -0.8(4) . . . . ?
C26 C28 C29 C30 -0.7(5) . . . . ?
C32 C26 C28 C29 0.6(4) . . . . ?
C32 C31 C30 C29 0.6(5) . . . . ?
C31 C30 C29 C28 0.1(5) . . . . ?
C4 N3 C6 S7 -9.5(2) . . . . ?
C4 N3 C6 S9 -130.40(16) . . . . ?
C4 N3 C6 N12 112.31(19) . . . . ?
C4 N3 C2 C19 179.6(2) . . . . ?
C4 N3 C2 C1 1.1(2) . . . . ?
C2 N3 C6 S7 -175.40(18) . . . . ?
C2 N3 C6 S9 63.7(2) . . . . ?
C2 N3 C6 N12 -53.6(3) . . . . ?
C2 N3 C4 C8 177.47(17) . . . . ?
C2 N3 C4 C5 -1.2(2) . . . . ?
C2 C19 C18 C17 0.0(4) . . . . ?
C2 C1 C5 C4 -0.1(2) . . . . ?
C19 C2 C1 C16 0.3(3) . . . . ?
C19 C2 C1 C5 -179.3(2) . . . . ?
C19 C18 C17 C16 0.1(4) . . . . ?
C18 C17 C16 C1 -0.1(4) . . . . ?
C17 C16 C1 C2 -0.1(4) . . . . ?
C17 C16 C1 C5 179.3(3) . . . . ?
C16 C1 C5 C4 -179.5(3) . . . . ?
C1 C2 C19 C18 -0.2(3) . . . . ?
C11 N12 C6 S7 -125.40(17) . . . . ?
C11 N12 C6 S9 -4.9(2) . . . . ?
C11 N12 C6 N3 117.5(2) . . . . ?
C11 N12 C15 C14 0.9(3) . . . . ?
C11 C10 C24 C25 176.7(2) . . . . ?
C11 C13 C14 C15 -0.7(3) . . . . ?
C13 C14 C15 N12 -0.1(3) . . . . ?
C15 N12 C6 S7 63.1(3) . . . . ?
C15 N12 C6 S9 -176.4(2) . . . . ?
C15 N12 C6 N3 -54.0(3) . . . . ?
C15 N12 C11 C10 175.73(19) . . . . ?
C15 N12 C11 C13 -1.3(3) . . . . ?
C28 C26 C32 C31 0.2(4) . . . . ?
C33 C22 C21 O23 11.3(3) . . . . ?
C33 C22 C21 C20 -168.7(2) . . . . ?
C34 C35 C36 C37 0.7(4) . . . . ?
